data_4131498
loop_
_publ_author_name
'Hung, Chen-Hsun'
'Gandeepan, Parthasarathy'
'Cheng, Lin-Chieh'
'Chen, Liang-Yu'
'Cheng, Mu-Jeng'
'Cheng, Chien-Hong'

_publ_section_title
;
 Experimental and Theoretical Studies on Iron-Promoted Oxidative
 Annulation of Arylglyoxal with Alkyne: Unusual Addition and Migration on
 the Aryl Ring.
;
_journal_issue 47
_journal_name_full 'Journal of the American Chemical Society'
_journal_page_first 17015
_journal_page_last 17021
_journal_paper_doi 10.1021/jacs.7b05981
_journal_volume 139
_journal_year 2017
_chemical_formula_sum 'C20 H16 O4'
_chemical_formula_weight 320.33
_space_group_crystal_system monoclinic
_space_group_IT_number 15
_space_group_name_Hall '-C 2yc'
_space_group_name_H-M_alt 'C 1 2/c 1'
_atom_sites_solution_hydrogens geom
_audit_creation_method SHELXL-2014/6
_cell_angle_alpha 90
_cell_angle_beta 104.057(6)
_cell_angle_gamma 90
_cell_formula_units_Z 8
_cell_length_a 28.897(5)
_cell_length_b 6.4009(9)
_cell_length_c 17.085(3)
_cell_measurement_reflns_used 7376
_cell_measurement_temperature 100(2)
_cell_measurement_theta_max 66.6096
_cell_measurement_theta_min 3.1530
_cell_volume 3065.5(9)
_computing_cell_refinement 'SAINT V8.34A (Bruker AXS Inc., 2013)'
_computing_data_collection 'Bruker APEX2'
_computing_data_reduction 'SAINT V8.34A (Bruker AXS Inc., 2013)'
_computing_molecular_graphics 'Bruker SHELXTL'
_computing_publication_material 'Bruker SHELXTL'
_computing_structure_refinement 'SHELXL-2014/6 (Sheldrick, 2014)'
_diffrn_ambient_temperature 100(2)
_diffrn_detector_area_resol_mean 8.3333
_diffrn_measured_fraction_theta_full 0.983
_diffrn_measured_fraction_theta_max 0.998
_diffrn_measurement_device_type 'Bruker APEX-II CCD'
_diffrn_measurement_method '\f and \w scans'
_diffrn_radiation_type CuK\a
_diffrn_radiation_wavelength 1.54178
_diffrn_reflns_av_R_equivalents 0.0513
_diffrn_reflns_av_unetI/netI 0.0398
_diffrn_reflns_Laue_measured_fraction_full 0.983
_diffrn_reflns_Laue_measured_fraction_max 0.998
_diffrn_reflns_limit_h_max 34
_diffrn_reflns_limit_h_min -34
_diffrn_reflns_limit_k_max 7
_diffrn_reflns_limit_k_min -6
_diffrn_reflns_limit_l_max 20
_diffrn_reflns_limit_l_min -20
_diffrn_reflns_number 19906
_diffrn_reflns_point_group_measured_fraction_full 0.983
_diffrn_reflns_point_group_measured_fraction_max 0.998
_diffrn_reflns_theta_full 67.679
_diffrn_reflns_theta_max 66.713
_diffrn_reflns_theta_min 3.153
_exptl_absorpt_coefficient_mu 0.789
_exptl_absorpt_correction_T_max 0.9492
_exptl_absorpt_correction_T_min 0.7556
_exptl_absorpt_correction_type multi-scan
_exptl_absorpt_process_details 'SADABS V2014/4 (Bruker AXS Inc.)'
_exptl_crystal_colour Red
_exptl_crystal_density_diffrn 1.388
_exptl_crystal_density_meas ?
_exptl_crystal_density_method 'not measured'
_exptl_crystal_description Tabullar
_exptl_crystal_F_000 1344
_exptl_crystal_size_max 0.24
_exptl_crystal_size_mid 0.21
_exptl_crystal_size_min 0.12
_refine_diff_density_max 0.156
_refine_diff_density_min -0.185
_refine_diff_density_rms 0.040
_refine_ls_extinction_method none
_refine_ls_goodness_of_fit_ref 1.030
_refine_ls_hydrogen_treatment constr
_refine_ls_matrix_type full
_refine_ls_number_parameters 219
_refine_ls_number_reflns 2729
_refine_ls_number_restraints 0
_refine_ls_restrained_S_all 1.030
_refine_ls_R_factor_all 0.0408
_refine_ls_R_factor_gt 0.0333
_refine_ls_shift/su_max 0.000
_refine_ls_shift/su_mean 0.000
_refine_ls_structure_factor_coef Fsqd
_refine_ls_weighting_details 'w=1/[\s^2^(Fo^2^)+(0.0511P)^2^+1.0720P] where P=(Fo^2^+2Fc^2^)/3'
_refine_ls_weighting_scheme calc
_refine_ls_wR_factor_gt 0.0914
_refine_ls_wR_factor_ref 0.0941
_reflns_Friedel_coverage 0.000
_reflns_number_gt 2507
_reflns_number_total 2729
_reflns_threshold_expression 'I > 2\s(I)'
_cod_data_source_file ja7b05981_si_008.cif
_cod_data_source_block cu_170207LT_0m_a
_cod_depositor_comments
;
The following automatic conversions were performed:

data item '_exptl_crystal_density_meas' value 'not measured' was
changed to '?' -- the value is perceived as not measured.

Automatic conversion script
Id: cif_fix_values 6909 2019-04-08 15:41:33Z antanas 
;
_cod_original_cell_volume 3065.5(8)
_cod_original_sg_symbol_H-M 'C 2/c'
_cod_database_code 4131498
_shelx_space_group_comment
;
The symmetry employed for this shelxl refinement is uniquely defined
by the following loop, which should always be used as a source of
symmetry information in preference to the above space-group names.
They are only intended as comments.
;
_shelxl_version_number 2014/6

loop_
_space_group_symop_operation_xyz
'x, y, z'
'-x, y, -z+1/2'
'x+1/2, y+1/2, z'
'-x+1/2, y+1/2, -z+1/2'
'-x, -y, -z'
'x, -y, z-1/2'
'-x+1/2, -y+1/2, -z'
'x+1/2, -y+1/2, z-1/2'

loop_
_atom_site_label
_atom_site_type_symbol
_atom_site_fract_x
_atom_site_fract_y
_atom_site_fract_z
_atom_site_U_iso_or_equiv
_atom_site_adp_type
_atom_site_occupancy
_atom_site_site_symmetry_order
_atom_site_calc_flag
_atom_site_refinement_flags_posn
_atom_site_refinement_flags_adp
C1 C 0.13678(4) 0.41874(19) 0.64372(7) 0.0361(3) Uani 1 1 d . .
H1A H 0.1117 0.4794 0.6006 0.054 Uiso 1 1 calc R U
H1B H 0.1353 0.4804 0.6956 0.054 Uiso 1 1 calc R U
H1C H 0.1321 0.2673 0.6455 0.054 Uiso 1 1 calc R U
C2 C 0.18452(4) 0.46328(17) 0.62756(7) 0.0321(3) Uani 1 1 d . .
C3 C 0.22423(4) 0.49431(16) 0.69118(7) 0.0324(3) Uani 1 1 d . .
H3 H 0.2204 0.4966 0.7449 0.039 Uiso 1 1 calc R U
C4 C 0.26925(4) 0.52199(17) 0.67777(7) 0.0318(3) Uani 1 1 d . .
H4 H 0.2957 0.5442 0.7224 0.038 Uiso 1 1 calc R U
C5 C 0.27640(4) 0.51790(16) 0.60009(7) 0.0300(3) Uani 1 1 d . .
C6 C 0.32435(4) 0.53283(16) 0.58605(7) 0.0308(3) Uani 1 1 d . .
C7 C 0.33182(4) 0.53249(17) 0.51058(7) 0.0315(3) Uani 1 1 d . .
C8 C 0.29217(4) 0.52301(16) 0.43797(7) 0.0308(3) Uani 1 1 d . .
C9 C 0.24116(4) 0.49884(16) 0.45078(7) 0.0303(3) Uani 1 1 d . .
C10 C 0.23588(4) 0.49515(16) 0.53471(7) 0.0300(3) Uani 1 1 d . .
C11 C 0.19084(4) 0.46884(16) 0.54910(7) 0.0309(3) Uani 1 1 d . .
H11 H 0.1639 0.4544 0.5047 0.037 Uiso 1 1 calc R U
C12 C 0.36622(4) 0.55004(18) 0.65651(7) 0.0321(3) Uani 1 1 d . .
C13 C 0.37806(4) 0.3874(2) 0.71218(7) 0.0375(3) Uani 1 1 d . .
H13 H 0.3584 0.2666 0.7069 0.045 Uiso 1 1 calc R U
C14 C 0.41838(4) 0.4023(2) 0.77507(8) 0.0425(3) Uani 1 1 d . .
H14 H 0.4264 0.2913 0.8128 0.051 Uiso 1 1 calc R U
C15 C 0.44701(4) 0.5779(2) 0.78322(7) 0.0420(3) Uani 1 1 d . .
H15 H 0.4749 0.5865 0.8261 0.050 Uiso 1 1 calc R U
C16 C 0.43506(4) 0.7411(2) 0.72897(7) 0.0389(3) Uani 1 1 d . .
H16 H 0.4545 0.8625 0.7351 0.047 Uiso 1 1 calc R U
C17 C 0.39472(4) 0.72789(19) 0.66560(7) 0.0341(3) Uani 1 1 d . .
H17 H 0.3866 0.8402 0.6285 0.041 Uiso 1 1 calc R U
C18 C 0.38144(4) 0.53162(18) 0.49820(7) 0.0332(3) Uani 1 1 d . .
C19 C 0.45298(4) 0.3349(2) 0.52430(8) 0.0392(3) Uani 1 1 d . .
H19A H 0.4707 0.4626 0.5465 0.047 Uiso 1 1 calc R U
H19B H 0.4556 0.3161 0.4680 0.047 Uiso 1 1 calc R U
C20 C 0.47306(5) 0.1482(2) 0.57437(9) 0.0475(3) Uani 1 1 d . .
H20A H 0.4703 0.1688 0.6299 0.071 Uiso 1 1 calc R U
H20B H 0.5067 0.1310 0.5741 0.071 Uiso 1 1 calc R U
H20C H 0.4553 0.0229 0.5518 0.071 Uiso 1 1 calc R U
O1 O 0.20783(3) 0.48377(12) 0.39213(5) 0.0337(2) Uani 1 1 d . .
O2 O 0.29780(3) 0.52740(12) 0.36974(5) 0.0345(2) Uani 1 1 d . .
O3 O 0.39951(3) 0.66866(14) 0.46792(5) 0.0421(2) Uani 1 1 d . .
O4 O 0.40346(3) 0.35256(13) 0.52682(5) 0.0338(2) Uani 1 1 d . .

loop_
_atom_site_aniso_label
_atom_site_aniso_U_11
_atom_site_aniso_U_22
_atom_site_aniso_U_33
_atom_site_aniso_U_23
_atom_site_aniso_U_13
_atom_site_aniso_U_12
C1 0.0390(6) 0.0342(6) 0.0360(6) -0.0013(5) 0.0108(5) -0.0029(5)
C2 0.0386(6) 0.0233(5) 0.0348(6) 0.0000(4) 0.0100(5) 0.0001(4)
C3 0.0404(6) 0.0268(5) 0.0307(6) 0.0003(4) 0.0101(5) 0.0002(4)
C4 0.0373(6) 0.0273(5) 0.0291(6) -0.0003(4) 0.0051(5) -0.0002(4)
C5 0.0356(6) 0.0225(5) 0.0313(6) 0.0008(4) 0.0067(5) -0.0001(4)
C6 0.0364(6) 0.0238(5) 0.0313(6) 0.0011(4) 0.0066(5) 0.0005(4)
C7 0.0369(6) 0.0260(5) 0.0310(6) 0.0007(4) 0.0074(5) -0.0004(4)
C8 0.0402(6) 0.0216(5) 0.0305(6) 0.0000(4) 0.0085(5) 0.0003(4)
C9 0.0376(6) 0.0214(5) 0.0301(6) 0.0006(4) 0.0049(5) 0.0001(4)
C10 0.0364(6) 0.0224(5) 0.0303(6) 0.0001(4) 0.0063(5) 0.0001(4)
C11 0.0356(6) 0.0230(5) 0.0322(6) -0.0001(4) 0.0048(5) -0.0008(4)
C12 0.0329(6) 0.0348(6) 0.0294(6) -0.0014(5) 0.0091(5) 0.0020(4)
C13 0.0384(6) 0.0391(6) 0.0348(6) 0.0043(5) 0.0087(5) 0.0005(5)
C14 0.0400(6) 0.0523(8) 0.0345(6) 0.0090(6) 0.0075(5) 0.0047(6)
C15 0.0315(6) 0.0618(8) 0.0312(6) -0.0005(6) 0.0046(5) 0.0016(5)
C16 0.0332(6) 0.0462(7) 0.0376(6) -0.0053(5) 0.0092(5) -0.0037(5)
C17 0.0353(6) 0.0353(6) 0.0327(6) -0.0010(5) 0.0098(5) 0.0012(5)
C18 0.0392(6) 0.0319(6) 0.0278(6) -0.0020(4) 0.0069(5) -0.0026(5)
C19 0.0321(6) 0.0449(7) 0.0416(6) -0.0057(5) 0.0108(5) -0.0042(5)
C20 0.0374(7) 0.0515(8) 0.0523(8) -0.0025(6) 0.0086(6) 0.0051(6)
O1 0.0381(4) 0.0302(4) 0.0307(4) -0.0001(3) 0.0040(4) -0.0014(3)
O2 0.0435(5) 0.0319(4) 0.0285(4) -0.0004(3) 0.0094(3) 0.0004(3)
O3 0.0463(5) 0.0400(5) 0.0428(5) 0.0058(4) 0.0160(4) -0.0040(4)
O4 0.0324(4) 0.0335(4) 0.0361(4) -0.0015(3) 0.0094(3) -0.0013(3)

loop_
_atom_type_symbol
_atom_type_description
_atom_type_scat_dispersion_real
_atom_type_scat_dispersion_imag
_atom_type_scat_source
C C 0.0181 0.0091 'International Tables Vol C Tables 4.2.6.8 and 6.1.1.4'
H H 0.0000 0.0000 'International Tables Vol C Tables 4.2.6.8 and 6.1.1.4'
O O 0.0492 0.0322 'International Tables Vol C Tables 4.2.6.8 and 6.1.1.4'

loop_
_geom_angle_atom_site_label_1
_geom_angle_atom_site_label_2
_geom_angle_atom_site_label_3
_geom_angle
C2 C1 H1A 109.5
C2 C1 H1B 109.5
H1A C1 H1B 109.5
C2 C1 H1C 109.5
H1A C1 H1C 109.5
H1B C1 H1C 109.5
C3 C2 C11 118.12(11)
C3 C2 C1 120.36(11)
C11 C2 C1 121.50(10)
C4 C3 C2 121.26(11)
C4 C3 H3 119.4
C2 C3 H3 119.4
C3 C4 C5 121.17(11)
C3 C4 H4 119.4
C5 C4 H4 119.4
C4 C5 C10 117.93(11)
C4 C5 C6 121.32(11)
C10 C5 C6 120.74(11)
C7 C6 C5 121.99(11)
C7 C6 C12 118.84(11)
C5 C6 C12 119.16(10)
C6 C7 C8 122.00(11)
C6 C7 C18 120.79(10)
C8 C7 C18 117.14(10)
O2 C8 C7 123.33(11)
O2 C8 C9 119.42(10)
C7 C8 C9 117.23(10)
O1 C9 C10 123.48(11)
O1 C9 C8 118.86(11)
C10 C9 C8 117.66(10)
C11 C10 C5 120.17(11)
C11 C10 C9 119.62(11)
C5 C10 C9 120.21(11)
C10 C11 C2 121.23(11)
C10 C11 H11 119.4
C2 C11 H11 119.4
C17 C12 C13 119.59(11)
C17 C12 C6 119.56(10)
C13 C12 C6 120.82(11)
C14 C13 C12 119.94(12)
C14 C13 H13 120.0
C12 C13 H13 120.0
C15 C14 C13 120.31(12)
C15 C14 H14 119.8
C13 C14 H14 119.8
C14 C15 C16 120.03(11)
C14 C15 H15 120.0
C16 C15 H15 120.0
C15 C16 C17 120.17(12)
C15 C16 H16 119.9
C17 C16 H16 119.9
C16 C17 C12 119.94(11)
C16 C17 H17 120.0
C12 C17 H17 120.0
O3 C18 O4 124.25(11)
O3 C18 C7 126.10(11)
O4 C18 C7 109.65(10)
O4 C19 C20 107.07(10)
O4 C19 H19A 110.3
C20 C19 H19A 110.3
O4 C19 H19B 110.3
C20 C19 H19B 110.3
H19A C19 H19B 108.6
C19 C20 H20A 109.5
C19 C20 H20B 109.5
H20A C20 H20B 109.5
C19 C20 H20C 109.5
H20A C20 H20C 109.5
H20B C20 H20C 109.5
C18 O4 C19 116.13(9)

loop_
_geom_bond_atom_site_label_1
_geom_bond_atom_site_label_2
_geom_bond_distance
C1 C2 1.4986(16)
C1 H1A 0.9800
C1 H1B 0.9800
C1 H1C 0.9800
C2 C3 1.3898(17)
C2 C11 1.3966(17)
C3 C4 1.3860(18)
C3 H3 0.9500
C4 C5 1.3921(17)
C4 H4 0.9500
C5 C10 1.4158(16)
C5 C6 1.4656(17)
C6 C7 1.3580(17)
C6 C12 1.4892(16)
C7 C8 1.4713(16)
C7 C18 1.4996(17)
C8 O2 1.2158(15)
C8 C9 1.5499(17)
C9 O1 1.2133(14)
C9 C10 1.4785(17)
C10 C11 1.3922(17)
C11 H11 0.9500
C12 C17 1.3915(17)
C12 C13 1.3954(17)
C13 C14 1.3830(18)
C13 H13 0.9500
C14 C15 1.383(2)
C14 H14 0.9500
C15 C16 1.3833(19)
C15 H15 0.9500
C16 C17 1.3874(17)
C16 H16 0.9500
C17 H17 0.9500
C18 O3 1.2004(14)
C18 O4 1.3441(15)
C19 O4 1.4463(14)
C19 C20 1.502(2)
C19 H19A 0.9900
C19 H19B 0.9900
C20 H20A 0.9800
C20 H20B 0.9800
C20 H20C 0.9800
